data_2235153
loop_
_publ_author_name
'Kant, Rajni'
'Gupta, Vivek K.'
'Kapoor, Kamini'
'Shripanavar, Chetan S.'
'Banerjee, Kaushik'

_publ_section_title
;
 1-[(6-Chloropyridin-3-yl)methyl]imidazolidin-2-one
;
_journal_coeditor_code LH5478
_journal_issue 6
_journal_name_full 'Acta Crystallographica Section E'
_journal_page_first o1939
_journal_paper_doi 10.1107/S1600536812023537
_journal_volume 68
_journal_year 2012
_chemical_formula_iupac 'C9 H10 Cl N3 O'
_chemical_formula_moiety 'C9 H10 Cl N3 O'
_chemical_formula_sum 'C9 H10 Cl N3 O'
_chemical_formula_weight 211.65
_chemical_melting_point 416
_chemical_name_systematic
;
1-[(6-Chloropyridin-3-yl)methyl]imidazolidin-2-one
;
_space_group_IT_number 2
_symmetry_cell_setting triclinic
_symmetry_space_group_name_Hall '-P 1'
_symmetry_space_group_name_H-M 'P -1'
_atom_sites_solution_hydrogens geom
_atom_sites_solution_primary direct
_atom_sites_solution_secondary difmap
_audit_creation_method SHELXL-97
_cell_angle_alpha 83.103(6)
_cell_angle_beta 80.040(5)
_cell_angle_gamma 80.020(5)
_cell_formula_units_Z 2
_cell_length_a 5.9864(3)
_cell_length_b 7.4724(5)
_cell_length_c 11.0235(8)
_cell_measurement_reflns_used 2653
_cell_measurement_temperature 293(2)
_cell_measurement_theta_max 28.9418
_cell_measurement_theta_min 3.4912
_cell_volume 476.26(5)
_computing_cell_refinement 'CrysAlis PRO (Oxford Diffraction, 2010)'
_computing_data_collection 'CrysAlis PRO (Oxford Diffraction, 2010)'
_computing_data_reduction 'CrysAlis PRO (Oxford Diffraction, 2010)'
_computing_molecular_graphics 'ORTEP-3 (Farrugia, 1997)'
_computing_publication_material 'PLATON (Spek,  2009)'
_computing_structure_refinement 'SHELXL97 (Sheldrick, 2008)'
_computing_structure_solution 'SHELXS97 (Sheldrick, 2008)'
_diffrn_ambient_temperature 293(2)
_diffrn_detector_area_resol_mean 16.1049
_diffrn_measured_fraction_theta_full 0.998
_diffrn_measured_fraction_theta_max 0.998
_diffrn_measurement_device_type 'Oxford Diffraction Xcalibur Sapphire3'
_diffrn_measurement_method '\w scans'
_diffrn_radiation_monochromator graphite
_diffrn_radiation_source 'fine-focus sealed tube'
_diffrn_radiation_type MoK\a
_diffrn_radiation_wavelength 0.71073
_diffrn_reflns_av_R_equivalents 0.0527
_diffrn_reflns_av_sigmaI/netI 0.0658
_diffrn_reflns_limit_h_max 7
_diffrn_reflns_limit_h_min -7
_diffrn_reflns_limit_k_max 9
_diffrn_reflns_limit_k_min -9
_diffrn_reflns_limit_l_max 13
_diffrn_reflns_limit_l_min -13
_diffrn_reflns_number 6991
_diffrn_reflns_theta_full 26.00
_diffrn_reflns_theta_max 26.00
_diffrn_reflns_theta_min 3.50
_diffrn_standards_decay_% 0
_diffrn_standards_interval_count 0
_diffrn_standards_interval_time 0
_diffrn_standards_number 0
_exptl_absorpt_coefficient_mu 0.369
_exptl_absorpt_correction_T_max 1.00000
_exptl_absorpt_correction_T_min 0.83530
_exptl_absorpt_correction_type multi-scan
_exptl_absorpt_process_details '(CrysAlis PRO; Oxford Diffraction, 2010)'
_exptl_crystal_colour white
_exptl_crystal_density_diffrn 1.476
_exptl_crystal_density_method 'not measured'
_exptl_crystal_description block
_exptl_crystal_F_000 220
_exptl_crystal_size_max 0.3
_exptl_crystal_size_mid 0.2
_exptl_crystal_size_min 0.1
_refine_diff_density_max 0.598
_refine_diff_density_min -0.260
_refine_ls_extinction_method none
_refine_ls_goodness_of_fit_ref 0.978
_refine_ls_hydrogen_treatment mixed
_refine_ls_matrix_type full
_refine_ls_number_parameters 131
_refine_ls_number_reflns 1876
_refine_ls_number_restraints 0
_refine_ls_restrained_S_all 0.978
_refine_ls_R_factor_all 0.1070
_refine_ls_R_factor_gt 0.0677
_refine_ls_shift/su_max 0.001
_refine_ls_shift/su_mean 0.000
_refine_ls_structure_factor_coef Fsqd
_refine_ls_weighting_details 'calc w=1/[\s^2^(Fo^2^)+(0.1095P)^2^+0.0000P] where P=(Fo^2^+2Fc^2^)/3'
_refine_ls_weighting_scheme calc
_refine_ls_wR_factor_gt 0.1733
_refine_ls_wR_factor_ref 0.2050
_reflns_number_gt 1127
_reflns_number_total 1876
_reflns_threshold_expression I>2\s(I)
_cod_data_source_file lh5478.cif
_cod_data_source_block I
_cod_database_code 2235153
_cod_database_fobs_code 2235153

loop_
_symmetry_equiv_pos_as_xyz
'x, y, z'
'-x, -y, -z'

loop_
_atom_site_type_symbol
_atom_site_label
_atom_site_fract_x
_atom_site_fract_y
_atom_site_fract_z
_atom_site_U_iso_or_equiv
_atom_site_adp_type
_atom_site_calc_flag
_atom_site_refinement_flags
_atom_site_occupancy
_atom_site_symmetry_multiplicity
Cl Cl1 0.4849(2) 0.45046(14) -0.23011(9) 0.0729(5) Uani d . 1 1
N N1 0.5214(5) 0.2659(4) -0.0175(3) 0.0489(8) Uani d . 1 1
C C4 0.0675(6) 0.2139(5) 0.0355(4) 0.0542(10) Uani d . 1 1
H H4 -0.0858 0.1979 0.0528 0.065 Uiso calc R 1 1
C C3 0.2141(5) 0.1420(4) 0.1179(3) 0.0410(8) Uani d . 1 1
C C2 0.4371(5) 0.1719(5) 0.0871(3) 0.0432(8) Uani d . 1 1
H H2 0.5374 0.1237 0.1427 0.052 Uiso calc R 1 1
C C5 0.1490(6) 0.3105(5) -0.0738(3) 0.0496(9) Uani d . 1 1
H H5 0.0535 0.3601 -0.1316 0.059 Uiso calc R 1 1
C C6 0.3766(6) 0.3299(4) -0.0931(3) 0.0436(8) Uani d . 1 1
C C7 0.1389(6) 0.0288(5) 0.2357(4) 0.0528(9) Uani d . 1 1
H H7A 0.0729 -0.0717 0.2158 0.063 Uiso calc R 1 1
H H7B 0.2721 -0.0224 0.2747 0.063 Uiso calc R 1 1
N N8 -0.0276(5) 0.1334(4) 0.3217(3) 0.0539(8) Uani d . 1 1
C C9 0.0273(6) 0.2816(5) 0.3778(3) 0.0489(9) Uani d . 1 1
H H9A 0.0401 0.3877 0.3185 0.059 Uiso calc R 1 1
H H9B 0.1703 0.2460 0.4108 0.059 Uiso calc R 1 1
C C10 -0.1757(6) 0.3212(5) 0.4818(4) 0.0556(10) Uani d . 1 1
H H10A -0.1250 0.3054 0.5619 0.067 Uiso calc R 1 1
H H10B -0.2575 0.4442 0.4688 0.067 Uiso calc R 1 1
N N11 -0.3167(6) 0.1876(5) 0.4724(3) 0.0645(10) Uani d . 1 1
C C12 -0.2227(6) 0.0748(5) 0.3831(3) 0.0456(9) Uani d . 1 1
O O12 -0.2977(4) -0.0596(4) 0.3591(2) 0.0627(8) Uani d . 1 1
H H11 -0.435(8) 0.156(6) 0.518(4) 0.091(15) Uiso d . 1 1

loop_
_atom_site_aniso_label
_atom_site_aniso_U_11
_atom_site_aniso_U_22
_atom_site_aniso_U_33
_atom_site_aniso_U_12
_atom_site_aniso_U_13
_atom_site_aniso_U_23
Cl1 0.0942(9) 0.0714(8) 0.0479(7) -0.0244(6) 0.0061(6) 0.0070(5)
N1 0.0365(16) 0.0625(18) 0.0457(19) -0.0145(13) 0.0013(14) 0.0024(15)
C4 0.0285(17) 0.068(2) 0.068(3) -0.0144(16) -0.0060(17) -0.005(2)
C3 0.0331(17) 0.0449(17) 0.044(2) -0.0102(14) 0.0038(15) -0.0095(15)
C2 0.0330(17) 0.056(2) 0.040(2) -0.0110(14) -0.0023(15) -0.0025(16)
C5 0.043(2) 0.058(2) 0.048(2) -0.0045(16) -0.0123(17) -0.0026(18)
C6 0.048(2) 0.0440(18) 0.036(2) -0.0116(15) 0.0023(16) -0.0025(15)
C7 0.048(2) 0.052(2) 0.053(2) -0.0131(16) 0.0096(18) -0.0017(18)
N8 0.0459(16) 0.0637(19) 0.051(2) -0.0266(14) 0.0192(14) -0.0135(16)
C9 0.051(2) 0.052(2) 0.043(2) -0.0176(16) 0.0032(17) -0.0041(17)
C10 0.060(2) 0.063(2) 0.040(2) -0.0163(18) 0.0084(18) -0.0049(18)
N11 0.054(2) 0.090(2) 0.052(2) -0.0363(19) 0.0183(17) -0.0188(19)
C12 0.0399(18) 0.064(2) 0.034(2) -0.0194(16) -0.0016(15) 0.0038(17)
O12 0.0553(16) 0.0826(19) 0.0558(18) -0.0392(14) 0.0077(13) -0.0107(15)

loop_
_atom_type_symbol
_atom_type_description
_atom_type_scat_dispersion_real
_atom_type_scat_dispersion_imag
_atom_type_scat_source
C C 0.0033 0.0016 'International Tables Vol C Tables 4.2.6.8 and 6.1.1.4'
H H 0.0000 0.0000 'International Tables Vol C Tables 4.2.6.8 and 6.1.1.4'
N N 0.0061 0.0033 'International Tables Vol C Tables 4.2.6.8 and 6.1.1.4'
O O 0.0106 0.0060 'International Tables Vol C Tables 4.2.6.8 and 6.1.1.4'
Cl Cl 0.1484 0.1585 'International Tables Vol C Tables 4.2.6.8 and 6.1.1.4'

loop_
_geom_angle_atom_site_label_1
_geom_angle_atom_site_label_2
_geom_angle_atom_site_label_3
_geom_angle
C6 N1 C2 115.8(3)
C3 C4 C5 119.6(3)
C3 C4 H4 120.2
C5 C4 H4 120.2
C2 C3 C4 117.2(3)
C2 C3 C7 120.5(3)
C4 C3 C7 122.3(3)
N1 C2 C3 124.7(3)
N1 C2 H2 117.6
C3 C2 H2 117.6
C6 C5 C4 117.1(3)
C6 C5 H5 121.4
C4 C5 H5 121.4
N1 C6 C5 125.5(3)
N1 C6 Cl1 116.2(3)
C5 C6 Cl1 118.3(3)
N8 C7 C3 112.5(3)
N8 C7 H7A 109.1
C3 C7 H7A 109.1
N8 C7 H7B 109.1
C3 C7 H7B 109.1
H7A C7 H7B 107.8
C12 N8 C9 111.8(3)
C12 N8 C7 123.6(3)
C9 N8 C7 122.2(3)
N8 C9 C10 103.9(3)
N8 C9 H9A 111.0
C10 C9 H9A 111.0
N8 C9 H9B 111.0
C10 C9 H9B 111.0
H9A C9 H9B 109.0
N11 C10 C9 102.9(3)
N11 C10 H10A 111.2
C9 C10 H10A 111.2
N11 C10 H10B 111.2
C9 C10 H10B 111.2
H10A C10 H10B 109.1
C12 N11 C10 112.8(3)
C12 N11 H11 114(3)
C10 N11 H11 133(3)
O12 C12 N11 127.2(3)
O12 C12 N8 124.5(3)
N11 C12 N8 108.3(3)

loop_
_geom_bond_atom_site_label_1
_geom_bond_atom_site_label_2
_geom_bond_distance
Cl1 C6 1.746(3)
N1 C6 1.298(4)
N1 C2 1.344(4)
C4 C3 1.371(5)
C4 C5 1.386(5)
C4 H4 0.9300
C3 C2 1.370(4)
C3 C7 1.507(5)
C2 H2 0.9300
C5 C6 1.373(5)
C5 H5 0.9300
C7 N8 1.444(5)
C7 H7A 0.9700
C7 H7B 0.9700
N8 C12 1.359(4)
N8 C9 1.442(4)
C9 C10 1.534(5)
C9 H9A 0.9700
C9 H9B 0.9700
C10 N11 1.437(5)
C10 H10A 0.9700
C10 H10B 0.9700
N11 C12 1.357(5)
N11 H11 0.85(4)
C12 O12 1.241(4)

loop_
_geom_hbond_atom_site_label_D
_geom_hbond_atom_site_label_H
_geom_hbond_atom_site_label_A
_geom_hbond_site_symmetry_A
_geom_hbond_distance_DH
_geom_hbond_distance_HA
_geom_hbond_distance_DA
_geom_hbond_angle_DHA
_geom_hbond_publ_flag
N11 H11 O12 2_456 0.85(5) 2.08(5) 2.924(4) 174(5) yes
C4 H4 N1 1_455 0.93 2.55 3.369(5) 147 yes

loop_
_geom_torsion_atom_site_label_1
_geom_torsion_atom_site_label_2
_geom_torsion_atom_site_label_3
_geom_torsion_atom_site_label_4
_geom_torsion
C5 C4 C3 C2 0.6(5)
C5 C4 C3 C7 -177.3(3)
C6 N1 C2 C3 -0.5(5)
C4 C3 C2 N1 -0.1(5)
C7 C3 C2 N1 177.8(3)
C3 C4 C5 C6 -0.4(5)
C2 N1 C6 C5 0.6(5)
C2 N1 C6 Cl1 -179.4(2)
C4 C5 C6 N1 -0.2(5)
C4 C5 C6 Cl1 179.8(3)
C2 C3 C7 N8 115.6(3)
C4 C3 C7 N8 -66.6(4)
C3 C7 N8 C12 134.0(3)
C3 C7 N8 C9 -64.8(4)
C12 N8 C9 C10 -4.1(4)
C7 N8 C9 C10 -167.3(3)
N8 C9 C10 N11 1.1(4)
C9 C10 N11 C12 2.2(4)
C10 N11 C12 O12 175.2(4)
C10 N11 C12 N8 -4.9(4)
C9 N8 C12 O12 -174.4(3)
C7 N8 C12 O12 -11.5(6)
C9 N8 C12 N11 5.7(4)
C7 N8 C12 N11 168.6(3)

loop_
_cod_related_entry_id
_cod_related_entry_database
_cod_related_entry_code
1 ChemSpider 10248201
